data_7240697
loop_
_publ_author_name
'Al-Taie, Zahraa S.'
'Anetts, Simon R.'
'Christensen, Jeppe'
'Coles, Simon J.'
'Horton, Peter N.'
'Evans, Daniel M.'
'Jones, Leigh F.'
'de Kleijne, Frank F. J.'
'Ledbetter, Shaun M.'
'Mehdar, Yassin T. H.'
'Murphy, Patrick J.'
'Wilson, Jack A.'

_publ_section_title
;
 Proline derived guanidine catalysts forge extensive H-bonded
 architectures: a solution and solid state study
;
_journal_issue 38
_journal_name_full 'RSC Advances'
_journal_page_first 22397
_journal_page_last 22416
_journal_paper_doi 10.1039/C9RA07508A
_journal_volume 10
_journal_year 2020
_chemical_absolute_configuration syn
_chemical_formula_sum 'C11 H21 N3 O3'
_chemical_formula_weight 243.31
_space_group_crystal_system monoclinic
_space_group_IT_number 4
_space_group_name_Hall 'P 2yb'
_space_group_name_H-M_alt 'P 1 21 1'
_atom_sites_solution_hydrogens geom
_audit_creation_method SHELXL-2014/7
_audit_update_record
;
2019-09-10 deposited with the CCDC.	2020-02-25 downloaded from the CCDC.
;
_cell_angle_alpha 90
_cell_angle_beta 89.865(5)
_cell_angle_gamma 90
_cell_formula_units_Z 8
_cell_length_a 9.7687(5)
_cell_length_b 21.9014(12)
_cell_length_c 13.1820(7)
_cell_measurement_reflns_used 2224
_cell_measurement_temperature 100(2)
_cell_measurement_theta_max 26.064800318
_cell_measurement_theta_min 1.49751498504
_cell_volume 2820.3(3)
_computing_cell_refinement 'XIA2 0.4.0.438-g4431aaa, Winter, G. (2010) J. Appl. Cryst. 43'
_computing_data_collection 'GDA 8.44; generic data acquisition software'
_computing_data_reduction 'XIA2 0.4.0.438-g4431aaa, Winter, G. (2010) J. Appl. Cryst. 43'
_computing_structure_refinement 'SHELXL-2014/7 (Sheldrick, 2014)'
_computing_structure_solution 'SHELXT Acta Cryst. (2015). A71, 3-8'
_diffrn_ambient_temperature 100(2)
_diffrn_detector 'hybrid pixel detector'
_diffrn_detector_area_resol_mean 5.81
_diffrn_detector_dtime 0.004
_diffrn_detector_type 'Dectris, PILATUS 2M'
_diffrn_measured_fraction_theta_full 0.995
_diffrn_measured_fraction_theta_max 0.994
_diffrn_measurement_details
;Data collection strategy using shutter-less operation of detector. 
Three omega scans -170 to 25 with phi 0, 120 and 240 respectively.
0.1 degree images with 0.5 sec exposure
;
_diffrn_measurement_device 'three-circle diffractometer'
_diffrn_measurement_device_details 'custom build fixed Chi diffractometer'
_diffrn_measurement_method 'profile data from \w-scans'
_diffrn_measurement_specimen_support 'MiTeGen loops'
_diffrn_radiation_collimation 'focusing mirrors and 0.100 mm pinhole'
_diffrn_radiation_monochromator 'Si 111, double crystal monochromator'
_diffrn_radiation_probe x-ray
_diffrn_radiation_type synchrotron
_diffrn_radiation_wavelength 0.6889
_diffrn_radiation_wavelength_details 'Zr absorption edge'
_diffrn_radiation_wavelength_determination estimated
_diffrn_reflns_av_R_equivalents 0.1767
_diffrn_reflns_av_unetI/netI 0.2730
_diffrn_reflns_Laue_measured_fraction_full 0.995
_diffrn_reflns_Laue_measured_fraction_max 0.994
_diffrn_reflns_limit_h_max 11
_diffrn_reflns_limit_h_min -12
_diffrn_reflns_limit_k_max 27
_diffrn_reflns_limit_k_min -22
_diffrn_reflns_limit_l_max 16
_diffrn_reflns_limit_l_min -16
_diffrn_reflns_number 17512
_diffrn_reflns_point_group_measured_fraction_full 0.826
_diffrn_reflns_point_group_measured_fraction_max 0.824
_diffrn_reflns_theta_full 24.415
_diffrn_reflns_theta_max 25.503
_diffrn_reflns_theta_min 1.748
_diffrn_source synchrotron
_diffrn_source_type 'DLS beamline I19, undulator'
_exptl_absorpt_coefficient_mu 0.079
_exptl_absorpt_correction_T_max 1.0
_exptl_absorpt_correction_T_min 0.995673179095
_exptl_absorpt_correction_type empirical
_exptl_absorpt_process_details
;
CCP4 7.0.048: AIMLESS, version 0.5.32 : 29/03/17
Scaling & analysis of unmerged intensities, 
absorption correction using spherical harmonics
;
_exptl_crystal_colour colourless
_exptl_crystal_density_diffrn 1.146
_exptl_crystal_description plate
_exptl_crystal_F_000 1056
_exptl_crystal_size_max 0.050
_exptl_crystal_size_mid 0.022
_exptl_crystal_size_min 0.012
_refine_diff_density_max 0.300
_refine_diff_density_min -0.234
_refine_diff_density_rms 0.061
_refine_ls_abs_structure_details
;
 Flack x determined using 580 quotients [(I+)-(I-)]/[(I+)+(I-)]
 (Parsons, Flack and Wagner, Acta Cryst. B69 (2013) 249-259).
;
_refine_ls_abs_structure_Flack -2.8(10)
_refine_ls_extinction_method none
_refine_ls_goodness_of_fit_ref 0.676
_refine_ls_hydrogen_treatment constr
_refine_ls_matrix_type full
_refine_ls_number_parameters 629
_refine_ls_number_reflns 9516
_refine_ls_number_restraints 1
_refine_ls_restrained_S_all 0.676
_refine_ls_R_factor_all 0.2136
_refine_ls_R_factor_gt 0.0743
_refine_ls_shift/su_max 0.000
_refine_ls_shift/su_mean 0.000
_refine_ls_structure_factor_coef Fsqd
_refine_ls_weighting_details 'w=1/[\s^2^(Fo^2^)] where P=(Fo^2^+2Fc^2^)/3'
_refine_ls_weighting_scheme calc
_refine_ls_wR_factor_gt 0.1561
_refine_ls_wR_factor_ref 0.1955
_reflns_Friedel_coverage 0.612
_reflns_Friedel_fraction_full 0.647
_reflns_Friedel_fraction_max 0.643
_reflns_number_gt 2724
_reflns_number_total 9516
_reflns_threshold_expression 'I > 2\s(I)'
_cod_data_source_file c9ra07508a2.cif
_cod_data_source_block 2017NCS0860
_cod_depositor_comments
;
Adding full bibliography for 7240683--7240703.cif.

2024-10-18
Z value and formula fixed to values more according to usual
chemical conventions.                 miguel
;
_cod_original_formula_sum 'C44 H84 N12 O12'
_cod_original_formula_weight 973.23
_cod_original_formula_units_Z 2
_cod_original_sg_symbol_H-M 'P 21'
_cod_database_code 7240697
_shelx_space_group_comment
;
The symmetry employed for this shelxl refinement is uniquely defined
by the following loop, which should always be used as a source of
symmetry information in preference to the above space-group names.
They are only intended as comments.
;
_shelx_estimated_absorpt_t_min 0.996
_shelx_estimated_absorpt_t_max 0.999

loop_
_space_group_symop_operation_xyz
'x, y, z'
'-x, y+1/2, -z'

loop_
_atom_site_label
_atom_site_type_symbol
_atom_site_fract_x
_atom_site_fract_y
_atom_site_fract_z
_atom_site_U_iso_or_equiv
_atom_site_adp_type
_atom_site_occupancy
_atom_site_site_symmetry_order
_atom_site_calc_flag
_atom_site_refinement_flags_posn
_atom_site_refinement_flags_adp
_atom_site_refinement_flags_occupancy
_atom_site_disorder_assembly
_atom_site_disorder_group
O4 O 2.0160(5) 1.4197(2) 1.7907(4) 0.0495(15) Uani 1 1 d . . . . .
O1 O 1.5180(6) 1.4155(3) 1.6926(4) 0.0534(15) Uani 1 1 d . . . . .
O6 O 1.7744(6) 1.4453(3) 2.0305(4) 0.0620(17) Uani 1 1 d . . . . .
O11 O 2.0897(6) 1.5268(3) 2.0526(5) 0.0620(17) Uani 1 1 d . . . . .
N2 N 1.2928(7) 1.4260(3) 1.7225(5) 0.0434(17) Uani 1 1 d . . . . .
H2 H 1.2238 1.4216 1.7650 0.052 Uiso 1 1 calc R U . . .
N5 N 1.7853(7) 1.4192(3) 1.7726(5) 0.0453(17) Uani 1 1 d . . . . .
O5 O 1.7772(7) 1.3559(3) 1.9456(4) 0.0666(18) Uani 1 1 d . . . . .
O3 O 1.2764(7) 1.4496(3) 1.4628(5) 0.0717(19) Uani 1 1 d . . . . .
O12 O 2.0985(6) 1.6187(3) 1.9717(5) 0.0640(17) Uani 1 1 d . . . . .
O7 O 1.3565(6) 1.5713(3) 1.6888(5) 0.0612(16) Uani 1 1 d . . . . .
O8 O 1.6033(7) 1.5272(3) 1.4465(5) 0.0709(19) Uani 1 1 d . . . . .
O10 O 1.8583(6) 1.5646(3) 1.7995(5) 0.0618(16) Uani 1 1 d . . . . .
O9 O 1.6104(6) 1.6181(3) 1.5325(4) 0.0655(18) Uani 1 1 d . . . . .
O2 O 1.2780(7) 1.3597(3) 1.5504(5) 0.075(2) Uani 1 1 d . . . . .
N6 N 1.7664(7) 1.4471(3) 1.8645(5) 0.0490(18) Uani 1 1 d . . . . .
H6 H 1.7495 1.4865 1.8692 0.059 Uiso 1 1 calc R U . . .
N3 N 1.2719(6) 1.4529(3) 1.6285(5) 0.0488(18) Uani 1 1 d . . . . .
H3 H 1.2582 1.4925 1.6225 0.059 Uiso 1 1 calc R U . . .
N1 N 1.3043(7) 1.3779(3) 1.9054(5) 0.0552(18) Uani 1 1 d . . . . .
C6 C 1.4164(9) 1.4069(3) 1.7482(6) 0.043(2) Uani 1 1 d . . . . .
N9 N 1.6053(7) 1.5310(3) 1.6196(5) 0.0542(19) Uani 1 1 d . . . . .
H9 H 1.6193 1.4915 1.6250 0.065 Uiso 1 1 calc R U . . .
N11 N 2.0883(7) 1.5673(3) 1.7973(5) 0.0504(18) Uani 1 1 d . . . . .
H11 H 2.1614 1.5815 1.7659 0.060 Uiso 1 1 calc R U . . .
N7 N 1.5838(7) 1.6205(4) 1.8859(6) 0.068(2) Uani 1 1 d . . . . .
N8 N 1.5854(7) 1.5646(3) 1.7058(5) 0.0475(18) Uani 1 1 d . . . . .
H8 H 1.6558 1.5745 1.7439 0.057 Uiso 1 1 calc R U . . .
N12 N 2.1047(7) 1.5318(3) 1.8817(5) 0.0491(17) Uani 1 1 d . . . . .
H12 H 2.1215 1.4925 1.8751 0.059 Uiso 1 1 calc R U . . .
C17 C 1.9113(9) 1.4059(4) 1.7412(7) 0.048(2) Uani 1 1 d . . . . .
C18 C 1.7751(7) 1.4110(5) 1.9485(7) 0.049(2) Uani 1 1 d . . . . .
C7 C 1.2736(8) 1.4149(5) 1.5448(7) 0.055(2) Uani 1 1 d . . . . .
C39 C 2.0950(9) 1.5567(4) 1.9756(8) 0.056(2) Uani 1 1 d . . . . .
N10 N 2.0789(8) 1.6593(5) 1.6554(8) 0.088(3) Uani 1 1 d . . . . .
C5 C 1.4243(8) 1.3707(4) 1.8424(7) 0.054(2) Uani 1 1 d . . . . .
H5 H 1.5068 1.3838 1.8816 0.065 Uiso 1 1 calc R U . . .
C00U C 1.4596(9) 1.5824(4) 1.7326(7) 0.052(2) Uani 1 1 d . . . . .
C28 C 1.6044(9) 1.5569(5) 1.5254(9) 0.062(3) Uani 1 1 d . . . . .
C27 C 1.4557(9) 1.6216(4) 1.8293(8) 0.066(3) Uani 1 1 d . . . . .
H27 H 1.3796 1.6072 1.8741 0.079 Uiso 1 1 calc R U . . .
C16 C 1.9201(9) 1.3736(4) 1.6409(6) 0.053(2) Uani 1 1 d . . . . .
H16 H 2.0078 1.3503 1.6349 0.064 Uiso 1 1 calc R U . . .
N4 N 1.8044(10) 1.3341(5) 1.6264(7) 0.092(3) Uani 1 1 d . . . . .
C37 C 1.9658(9) 1.6153(4) 1.6601(7) 0.058(2) Uani 1 1 d . . . . .
H37 H 1.8764 1.6365 1.6494 0.069 Uiso 1 1 calc R U . . .
C38 C 1.9643(9) 1.5812(4) 1.7610(8) 0.061(3) Uani 1 1 d . . . . .
C19 C 1.7932(10) 1.4177(5) 2.1316(7) 0.065(3) Uani 1 1 d . . . . .
C40 C 2.0982(11) 1.6555(5) 2.0651(8) 0.073(3) Uani 1 1 d . . . . .
C34 C 2.1068(12) 1.6721(6) 1.5537(10) 0.098(4) Uani 1 1 d . . . . .
H34 H 2.1227 1.7104 1.5219 0.118 Uiso 1 1 calc R U . . .
C24 C 1.6198(12) 1.6818(5) 1.9108(10) 0.098(4) Uani 1 1 d . . . . .
H24A H 1.7198 1.6858 1.9209 0.118 Uiso 1 1 calc R U . . .
H24B H 1.5721 1.6954 1.9733 0.118 Uiso 1 1 calc R U . . .
C8 C 1.2970(10) 1.4212(6) 1.3623(7) 0.076(3) Uani 1 1 d . . . . .
C25 C 1.5723(12) 1.7195(5) 1.8182(10) 0.098(4) Uani 1 1 d . . . . .
H25A H 1.5643 1.7635 1.8342 0.118 Uiso 1 1 calc R U . . .
H25B H 1.6337 1.7139 1.7590 0.118 Uiso 1 1 calc R U . . .
C33 C 2.0497(13) 1.7148(5) 1.7112(10) 0.107(4) Uani 1 1 d . . . . .
H33A H 2.0367 1.7050 1.7831 0.160 Uiso 1 1 calc R U . . .
H33B H 1.9662 1.7336 1.6845 0.160 Uiso 1 1 calc R U . . .
H33C H 2.1264 1.7433 1.7037 0.160 Uiso 1 1 calc R U . . .
C26 C 1.4314(11) 1.6896(5) 1.8014(10) 0.099(4) Uani 1 1 d . . . . .
H26A H 1.4020 1.6937 1.7300 0.119 Uiso 1 1 calc R U . . .
H26B H 1.3612 1.7081 1.8461 0.119 Uiso 1 1 calc R U . . .
C20 C 1.9299(9) 1.3869(5) 2.1371(7) 0.078(3) Uani 1 1 d . . . . .
H20A H 2.0024 1.4172 2.1262 0.117 Uiso 1 1 calc R U . . .
H20B H 1.9357 1.3554 2.0845 0.117 Uiso 1 1 calc R U . . .
H20C H 1.9411 1.3681 2.2040 0.117 Uiso 1 1 calc R U . . .
C30 C 1.7360(11) 1.6448(6) 1.3771(9) 0.105(4) Uani 1 1 d . . . . .
H30A H 1.7138 1.6164 1.3221 0.158 Uiso 1 1 calc R U . . .
H30B H 1.8074 1.6270 1.4200 0.158 Uiso 1 1 calc R U . . .
H30C H 1.7690 1.6833 1.3483 0.158 Uiso 1 1 calc R U . . .
C29 C 1.6091(11) 1.6566(5) 1.4404(9) 0.082(3) Uani 1 1 d . . . . .
C1 C 1.3186(11) 1.4184(5) 1.9899(8) 0.090(4) Uani 1 1 d . . . . .
H1A H 1.3532 1.4579 1.9661 0.136 Uiso 1 1 calc R U . . .
H1B H 1.3830 1.4010 2.0388 0.136 Uiso 1 1 calc R U . . .
H1C H 1.2293 1.4242 2.0226 0.136 Uiso 1 1 calc R U . . .
C3 C 1.2904(15) 1.2796(6) 1.8405(10) 0.110(5) Uani 1 1 d . . . . .
H3A H 1.2890 1.2354 1.8566 0.133 Uiso 1 1 calc R U . . .
H3B H 1.2302 1.2876 1.7817 0.133 Uiso 1 1 calc R U . . .
C11 C 1.4285(11) 1.3884(6) 1.3608(8) 0.103(4) Uani 1 1 d . . . . .
H11A H 1.4336 1.3611 1.4195 0.154 Uiso 1 1 calc R U . . .
H11B H 1.5039 1.4178 1.3635 0.154 Uiso 1 1 calc R U . . .
H11C H 1.4356 1.3643 1.2983 0.154 Uiso 1 1 calc R U . . .
C21 C 1.7890(13) 1.4721(5) 2.2013(7) 0.103(4) Uani 1 1 d . . . . .
H21A H 1.6961 1.4889 2.2026 0.155 Uiso 1 1 calc R U . . .
H21B H 1.8529 1.5033 2.1766 0.155 Uiso 1 1 calc R U . . .
H21C H 1.8153 1.4595 2.2699 0.155 Uiso 1 1 calc R U . . .
C15 C 1.9005(13) 1.4160(6) 1.5497(9) 0.110(4) Uani 1 1 d . . . . .
H15A H 1.8688 1.4566 1.5729 0.132 Uiso 1 1 calc R U . . .
H15B H 1.9886 1.4214 1.5135 0.132 Uiso 1 1 calc R U . . .
C36 C 1.9993(12) 1.5738(5) 1.5677(8) 0.091(4) Uani 1 1 d . . . . .
H36A H 2.0359 1.5340 1.5905 0.109 Uiso 1 1 calc R U . . .
H36B H 1.9163 1.5666 1.5265 0.109 Uiso 1 1 calc R U . . .
C4 C 1.4334(14) 1.3023(5) 1.8223(9) 0.095(4) Uani 1 1 d . . . . .
H4A H 1.4627 1.2942 1.7516 0.114 Uiso 1 1 calc R U . . .
H4B H 1.4989 1.2826 1.8693 0.114 Uiso 1 1 calc R U . . .
C42 C 2.2318(12) 1.6436(6) 2.1205(9) 0.106(4) Uani 1 1 d . . . . .
H42A H 2.3083 1.6597 2.0803 0.159 Uiso 1 1 calc R U . . .
H42B H 2.2437 1.5996 2.1303 0.159 Uiso 1 1 calc R U . . .
H42C H 2.2296 1.6640 2.1867 0.159 Uiso 1 1 calc R U . . .
C43 C 1.9734(12) 1.6431(5) 2.1294(9) 0.099(4) Uani 1 1 d . . . . .
H43A H 1.9849 1.6042 2.1652 0.148 Uiso 1 1 calc R U . . .
H43B H 1.8924 1.6409 2.0859 0.148 Uiso 1 1 calc R U . . .
H43C H 1.9619 1.6761 2.1789 0.148 Uiso 1 1 calc R U . . .
C32 C 1.4800(11) 1.6461(5) 1.3813(9) 0.096(4) Uani 1 1 d . . . . .
H32A H 1.4009 1.6498 1.4267 0.145 Uiso 1 1 calc R U . . .
H32B H 1.4819 1.6051 1.3517 0.145 Uiso 1 1 calc R U . . .
H32C H 1.4731 1.6766 1.3271 0.145 Uiso 1 1 calc R U . . .
C14 C 1.8012(13) 1.3897(7) 1.4828(9) 0.110(4) Uani 1 1 d . . . . .
H14A H 1.8329 1.3911 1.4115 0.132 Uiso 1 1 calc R U . . .
H14B H 1.7122 1.4111 1.4882 0.132 Uiso 1 1 calc R U . . .
C23 C 1.5879(11) 1.5780(5) 1.9701(8) 0.087(3) Uani 1 1 d . . . . .
H23A H 1.5768 1.5363 1.9447 0.131 Uiso 1 1 calc R U . . .
H23B H 1.5136 1.5874 2.0177 0.131 Uiso 1 1 calc R U . . .
H23C H 1.6761 1.5816 2.0049 0.131 Uiso 1 1 calc R U . . .
C2 C 1.2509(13) 1.3181(5) 1.9315(9) 0.096(4) Uani 1 1 d . . . . .
H2A H 1.1503 1.3193 1.9406 0.115 Uiso 1 1 calc R U . . .
H2B H 1.2935 1.3023 1.9943 0.115 Uiso 1 1 calc R U . . .
C12 C 1.8238(16) 1.2776(6) 1.6796(10) 0.130(6) Uani 1 1 d . . . . .
H12A H 1.7731 1.2787 1.7438 0.195 Uiso 1 1 calc R U . . .
H12B H 1.9215 1.2717 1.6934 0.195 Uiso 1 1 calc R U . . .
H12C H 1.7902 1.2438 1.6379 0.195 Uiso 1 1 calc R U . . .
C10 C 1.2955(15) 1.4741(7) 1.2932(8) 0.130(5) Uani 1 1 d . . . . .
H10A H 1.3602 1.5050 1.3175 0.195 Uiso 1 1 calc R U . . .
H10B H 1.2032 1.4916 1.2913 0.195 Uiso 1 1 calc R U . . .
H10C H 1.3220 1.4610 1.2249 0.195 Uiso 1 1 calc R U . . .
C35 C 2.1052(13) 1.6081(6) 1.5072(10) 0.114(5) Uani 1 1 d . . . . .
H35A H 2.0795 1.6098 1.4347 0.136 Uiso 1 1 calc R U . . .
H35B H 2.1961 1.5885 1.5133 0.136 Uiso 1 1 calc R U . . .
C22 C 1.6780(11) 1.3733(6) 2.1520(7) 0.094(4) Uani 1 1 d . . . . .
H22A H 1.6853 1.3387 2.1052 0.141 Uiso 1 1 calc R U . . .
H22B H 1.5900 1.3939 2.1420 0.141 Uiso 1 1 calc R U . . .
H22C H 1.6840 1.3586 2.2221 0.141 Uiso 1 1 calc R U . . .
C31 C 1.6121(13) 1.7205(5) 1.4849(9) 0.102(4) Uani 1 1 d . . . . .
H31A H 1.6913 1.7246 1.5300 0.154 Uiso 1 1 calc R U . . .
H31B H 1.5279 1.7278 1.5236 0.154 Uiso 1 1 calc R U . . .
H31C H 1.6192 1.7505 1.4300 0.154 Uiso 1 1 calc R U . . .
C41 C 2.0931(14) 1.7189(5) 2.0227(9) 0.109(4) Uani 1 1 d . . . . .
H41A H 2.0100 1.7237 1.9820 0.163 Uiso 1 1 calc R U . . .
H41B H 2.1737 1.7259 1.9799 0.163 Uiso 1 1 calc R U . . .
H41C H 2.0922 1.7485 2.0784 0.163 Uiso 1 1 calc R U . . .
C9 C 1.1798(11) 1.3764(7) 1.3409(8) 0.118(5) Uani 1 1 d . . . . .
H9A H 1.0925 1.3985 1.3412 0.177 Uiso 1 1 calc R U . . .
H9B H 1.1781 1.3448 1.3935 0.177 Uiso 1 1 calc R U . . .
H9C H 1.1938 1.3574 1.2745 0.177 Uiso 1 1 calc R U . . .
C13 C 1.7898(15) 1.3228(6) 1.5213(10) 0.121(5) Uani 1 1 d . . . . .
H13A H 1.7000 1.3044 1.5050 0.145 Uiso 1 1 calc R U . . .
H13B H 1.8642 1.2967 1.4944 0.145 Uiso 1 1 calc R U . . .

loop_
_atom_site_aniso_label
_atom_site_aniso_U_11
_atom_site_aniso_U_22
_atom_site_aniso_U_33
_atom_site_aniso_U_23
_atom_site_aniso_U_13
_atom_site_aniso_U_12
O4 0.033(3) 0.059(4) 0.056(3) -0.003(3) -0.007(3) 0.000(3)
O1 0.037(3) 0.066(4) 0.057(4) 0.010(3) -0.004(3) 0.001(3)
O6 0.073(5) 0.068(4) 0.045(4) 0.008(3) -0.003(3) 0.006(3)
O11 0.058(4) 0.066(4) 0.062(4) -0.003(4) -0.001(3) 0.001(3)
N2 0.034(4) 0.063(5) 0.033(4) 0.004(3) -0.006(3) 0.007(3)
N5 0.043(4) 0.051(4) 0.043(4) -0.007(4) 0.001(3) 0.009(4)
O5 0.082(5) 0.060(4) 0.058(4) 0.006(3) -0.017(3) 0.002(4)
O3 0.071(5) 0.103(5) 0.042(4) 0.000(4) -0.006(3) 0.008(4)
O12 0.072(4) 0.050(4) 0.070(5) -0.014(3) -0.006(3) 0.001(3)
O7 0.040(4) 0.067(4) 0.077(4) -0.005(3) -0.014(3) 0.004(3)
O8 0.072(5) 0.073(5) 0.068(5) 0.020(4) 0.012(4) 0.009(4)
O10 0.042(4) 0.055(4) 0.088(4) 0.015(3) -0.003(3) 0.004(3)
O9 0.070(5) 0.065(4) 0.062(4) 0.028(4) 0.002(3) -0.010(3)
O2 0.080(5) 0.071(5) 0.075(5) -0.014(4) -0.005(4) 0.008(4)
N6 0.055(5) 0.048(4) 0.045(4) 0.002(4) -0.007(3) 0.012(3)
N3 0.043(4) 0.053(4) 0.050(5) -0.008(4) -0.002(3) 0.008(3)
N1 0.042(4) 0.066(5) 0.057(5) 0.010(4) -0.006(3) -0.008(4)
C6 0.048(6) 0.041(5) 0.040(5) 0.005(4) -0.004(4) -0.011(4)
N9 0.049(4) 0.056(5) 0.058(5) 0.017(4) 0.001(4) 0.008(4)
N11 0.033(4) 0.055(5) 0.063(5) 0.006(4) 0.002(3) -0.004(4)
N7 0.045(5) 0.072(6) 0.088(6) -0.017(5) -0.010(4) 0.003(4)
N8 0.039(4) 0.049(4) 0.054(4) 0.002(4) -0.005(3) -0.004(4)
N12 0.052(4) 0.047(4) 0.049(4) 0.000(4) -0.004(3) 0.007(4)
C17 0.046(6) 0.049(5) 0.049(5) 0.002(4) -0.008(4) 0.000(4)
C18 0.021(4) 0.070(7) 0.056(6) -0.004(6) -0.002(4) 0.004(4)
C7 0.019(4) 0.095(8) 0.051(6) 0.002(7) -0.006(4) 0.010(5)
C39 0.037(5) 0.056(7) 0.074(7) 0.001(6) -0.002(5) 0.002(5)
N10 0.044(5) 0.106(8) 0.114(8) 0.044(7) -0.003(5) -0.004(5)
C5 0.031(5) 0.054(6) 0.076(6) 0.004(5) -0.015(4) 0.001(4)
C00U 0.029(5) 0.051(6) 0.076(7) 0.008(5) -0.006(5) 0.007(5)
C28 0.046(6) 0.058(7) 0.083(8) 0.012(6) 0.002(5) 0.000(5)
C27 0.035(5) 0.075(7) 0.089(8) -0.012(6) -0.011(5) 0.013(5)
C16 0.041(5) 0.072(6) 0.046(5) 0.006(5) -0.003(4) 0.015(5)
N4 0.093(7) 0.109(8) 0.074(6) -0.025(6) -0.005(5) -0.009(6)
C37 0.046(6) 0.059(6) 0.069(7) 0.005(5) -0.008(5) 0.003(5)
C38 0.024(5) 0.052(6) 0.106(8) 0.013(6) -0.011(5) -0.002(5)
C19 0.063(6) 0.083(7) 0.048(6) 0.017(6) 0.002(4) -0.004(6)
C40 0.075(8) 0.065(7) 0.079(8) -0.029(6) -0.004(6) 0.000(6)
C34 0.093(10) 0.092(9) 0.109(10) 0.056(8) 0.020(7) -0.005(7)
C24 0.066(8) 0.093(9) 0.135(11) -0.012(8) -0.036(7) 0.001(7)
C8 0.049(6) 0.134(10) 0.047(6) -0.015(7) -0.003(5) 0.001(6)
C25 0.079(8) 0.080(8) 0.135(11) -0.005(8) -0.029(8) -0.013(7)
C33 0.092(9) 0.070(8) 0.158(12) -0.018(8) -0.011(8) 0.017(7)
C26 0.076(8) 0.088(9) 0.133(10) -0.050(7) -0.038(7) 0.041(7)
C20 0.060(6) 0.108(8) 0.066(6) 0.037(6) -0.022(5) -0.006(6)
C30 0.082(9) 0.139(11) 0.095(9) 0.066(8) 0.013(7) -0.015(8)
C29 0.070(8) 0.088(8) 0.089(8) 0.036(7) -0.001(6) 0.007(6)
C1 0.081(8) 0.118(10) 0.072(7) -0.033(7) -0.011(6) 0.027(7)
C3 0.140(13) 0.078(9) 0.113(11) 0.010(8) -0.031(9) -0.047(9)
C11 0.078(8) 0.164(12) 0.066(7) -0.028(8) 0.011(6) 0.007(9)
C21 0.151(12) 0.110(10) 0.049(7) -0.015(7) 0.008(7) 0.011(8)
C15 0.099(10) 0.152(12) 0.078(8) -0.034(9) 0.006(7) 0.000(9)
C36 0.094(9) 0.087(9) 0.092(8) 0.038(8) -0.011(7) -0.003(7)
C4 0.136(12) 0.061(7) 0.087(9) 0.000(6) 0.012(8) 0.016(7)
C42 0.096(9) 0.114(10) 0.107(10) -0.054(8) -0.028(7) 0.008(8)
C43 0.108(10) 0.076(8) 0.113(10) -0.041(7) 0.016(8) -0.003(7)
C32 0.074(8) 0.098(9) 0.117(10) 0.037(8) -0.020(7) 0.013(7)
C14 0.098(10) 0.143(13) 0.089(9) 0.005(8) -0.044(7) 0.003(9)
C23 0.084(8) 0.100(9) 0.078(7) 0.018(7) -0.005(6) 0.028(7)
C2 0.097(9) 0.099(9) 0.092(9) 0.025(8) -0.005(7) -0.034(7)
C12 0.209(18) 0.082(9) 0.101(10) 0.017(8) -0.016(10) -0.009(10)
C10 0.161(14) 0.186(15) 0.042(7) 0.010(8) -0.004(7) 0.016(11)
C35 0.101(10) 0.138(13) 0.102(10) 0.060(10) -0.019(7) 0.006(9)
C22 0.091(8) 0.129(10) 0.062(7) 0.044(7) -0.004(5) -0.009(8)
C31 0.127(11) 0.065(8) 0.115(10) 0.024(7) -0.009(8) -0.003(7)
C41 0.131(11) 0.075(8) 0.119(10) -0.047(8) 0.003(8) -0.004(8)
C9 0.067(8) 0.205(14) 0.082(8) -0.051(10) -0.010(6) -0.003(9)
C13 0.145(13) 0.113(12) 0.106(11) -0.029(9) -0.041(9) -0.017(9)

loop_
_atom_type_symbol
_atom_type_description
_atom_type_scat_dispersion_real
_atom_type_scat_dispersion_imag
_atom_type_scat_source
C C 0.0030 0.0010 'International Tables Vol C Tables 4.2.6.8 and 6.1.1.4'
H H 0.0000 0.0000 'International Tables Vol C Tables 4.2.6.8 and 6.1.1.4'
N N 0.0060 0.0030 'International Tables Vol C Tables 4.2.6.8 and 6.1.1.4'
O O 0.0110 0.0060 'International Tables Vol C Tables 4.2.6.8 and 6.1.1.4'

loop_
_geom_angle_atom_site_label_1
_geom_angle_atom_site_label_2
_geom_angle_atom_site_label_3
_geom_angle
_geom_angle_site_symmetry_1
_geom_angle_site_symmetry_3
_geom_angle_publ_flag
C18 O6 C19 120.5(7) . . ?
C6 N2 N3 119.9(6) . . ?
C6 N2 H2 120.0 . . ?
N3 N2 H2 120.0 . . ?
C17 N5 N6 119.7(7) . . ?
C7 O3 C8 119.7(8) . . ?
C39 O12 C40 121.0(8) . . ?
C28 O9 C29 120.7(9) . . ?
C18 N6 N5 116.8(7) . . ?
C18 N6 H6 121.6 . . ?
N5 N6 H6 121.6 . . ?
C7 N3 N2 117.1(7) . . ?
C7 N3 H3 121.5 . . ?
N2 N3 H3 121.5 . . ?
C1 N1 C5 115.7(8) . . ?
C1 N1 C2 114.3(9) . . ?
C5 N1 C2 109.3(8) . . ?
O1 C6 N2 121.8(7) . . ?
O1 C6 C5 122.3(8) . . ?
N2 C6 C5 115.8(7) . . ?
C28 N9 N8 122.2(8) . . ?
C28 N9 H9 118.9 . . ?
N8 N9 H9 118.9 . . ?
C38 N11 N12 121.8(7) . . ?
C38 N11 H11 119.1 . . ?
N12 N11 H11 119.1 . . ?
C24 N7 C23 114.9(9) . . ?
C24 N7 C27 108.3(8) . . ?
C23 N7 C27 115.3(8) . . ?
C00U N8 N9 120.4(7) . . ?
C00U N8 H8 119.8 . . ?
N9 N8 H8 119.8 . . ?
C39 N12 N11 120.4(7) . . ?
C39 N12 H12 119.8 . . ?
N11 N12 H12 119.8 . . ?
O4 C17 N5 122.8(8) . . ?
O4 C17 C16 121.8(8) . . ?
N5 C17 C16 115.3(8) . . ?
O5 C18 O6 126.7(9) . . ?
O5 C18 N6 123.7(9) . . ?
O6 C18 N6 109.6(9) . . ?
O2 C7 O3 128.5(9) . . ?
O2 C7 N3 123.5(9) . . ?
O3 C7 N3 107.9(9) . . ?
O11 C39 N12 123.4(9) . . ?
O11 C39 O12 125.0(9) . . ?
N12 C39 O12 111.5(9) . . ?
C34 N10 C33 110.9(10) . . ?
C34 N10 C37 108.6(10) . . ?
C33 N10 C37 112.5(9) . . ?
N1 C5 C6 112.5(7) . . ?
N1 C5 C4 104.7(8) . . ?
C6 C5 C4 112.6(8) . . ?
N1 C5 H5 109.0 . . ?
C6 C5 H5 109.0 . . ?
C4 C5 H5 109.0 . . ?
O7 C00U N8 126.3(9) . . ?
O7 C00U C27 119.9(8) . . ?
N8 C00U C27 113.8(8) . . ?
O8 C28 O9 126.0(10) . . ?
O8 C28 N9 123.5(9) . . ?
O9 C28 N9 110.4(10) . . ?
N7 C27 C00U 113.3(7) . . ?
N7 C27 C26 105.6(8) . . ?
C00U C27 C26 110.1(8) . . ?
N7 C27 H27 109.3 . . ?
C00U C27 H27 109.3 . . ?
C26 C27 H27 109.3 . . ?
N4 C16 C17 110.9(7) . . ?
N4 C16 C15 99.3(9) . . ?
C17 C16 C15 113.6(8) . . ?
N4 C16 H16 110.9 . . ?
C17 C16 H16 110.9 . . ?
C15 C16 H16 110.9 . . ?
C13 N4 C16 108.5(9) . . ?
C13 N4 C12 109.9(10) . . ?
C16 N4 C12 110.5(10) . . ?
N10 C37 C38 111.4(8) . . ?
N10 C37 C36 101.1(8) . . ?
C38 C37 C36 113.6(8) . . ?
N10 C37 H37 110.2 . . ?
C38 C37 H37 110.2 . . ?
C36 C37 H37 110.2 . . ?
O10 C38 N11 123.9(9) . . ?
O10 C38 C37 121.3(8) . . ?
N11 C38 C37 114.5(8) . . ?
O6 C19 C20 109.9(7) . . ?
O6 C19 C21 102.9(8) . . ?
C20 C19 C21 110.5(9) . . ?
O6 C19 C22 109.3(8) . . ?
C20 C19 C22 111.5(9) . . ?
C21 C19 C22 112.5(9) . . ?
O12 C40 C41 101.2(8) . . ?
O12 C40 C43 111.8(8) . . ?
C41 C40 C43 110.4(9) . . ?
O12 C40 C42 108.0(8) . . ?
C41 C40 C42 111.5(10) . . ?
C43 C40 C42 113.2(10) . . ?
N10 C34 C35 101.5(10) . . ?
N10 C34 H34 129.3 . . ?
C35 C34 H34 129.3 . . ?
N7 C24 C25 104.2(9) . . ?
N7 C24 H24A 110.9 . . ?
C25 C24 H24A 110.9 . . ?
N7 C24 H24B 110.9 . . ?
C25 C24 H24B 110.9 . . ?
H24A C24 H24B 108.9 . . ?
C11 C8 C10 112.7(10) . . ?
C11 C8 O3 109.5(8) . . ?
C10 C8 O3 102.8(9) . . ?
C11 C8 C9 109.7(11) . . ?
C10 C8 C9 112.4(10) . . ?
O3 C8 C9 109.5(7) . . ?
C26 C25 C24 99.0(9) . . ?
C26 C25 H25A 112.0 . . ?
C24 C25 H25A 112.0 . . ?
C26 C25 H25B 112.0 . . ?
C24 C25 H25B 112.0 . . ?
H25A C25 H25B 109.7 . . ?
N10 C33 H33A 109.5 . . ?
N10 C33 H33B 109.5 . . ?
H33A C33 H33B 109.5 . . ?
N10 C33 H33C 109.5 . . ?
H33A C33 H33C 109.5 . . ?
H33B C33 H33C 109.5 . . ?
C25 C26 C27 103.7(8) . . ?
C25 C26 H26A 111.0 . . ?
C27 C26 H26A 111.0 . . ?
C25 C26 H26B 111.0 . . ?
C27 C26 H26B 111.0 . . ?
H26A C26 H26B 109.0 . . ?
C19 C20 H20A 109.5 . . ?
C19 C20 H20B 109.5 . . ?
H20A C20 H20B 109.5 . . ?
C19 C20 H20C 109.5 . . ?
H20A C20 H20C 109.5 . . ?
H20B C20 H20C 109.5 . . ?
C29 C30 H30A 109.5 . . ?
C29 C30 H30B 109.5 . . ?
H30A C30 H30B 109.5 . . ?
C29 C30 H30C 109.5 . . ?
H30A C30 H30C 109.5 . . ?
H30B C30 H30C 109.5 . . ?
O9 C29 C32 110.3(9) . . ?
O9 C29 C30 110.3(8) . . ?
C32 C29 C30 112.1(11) . . ?
O9 C29 C31 102.0(9) . . ?
C32 C29 C31 111.0(10) . . ?
C30 C29 C31 110.8(10) . . ?
N1 C1 H1A 109.5 . . ?
N1 C1 H1B 109.5 . . ?
H1A C1 H1B 109.5 . . ?
N1 C1 H1C 109.5 . . ?
H1A C1 H1C 109.5 . . ?
H1B C1 H1C 109.5 . . ?
C4 C3 C2 100.2(9) . . ?
C4 C3 H3A 111.7 . . ?
C2 C3 H3A 111.7 . . ?
C4 C3 H3B 111.7 . . ?
C2 C3 H3B 111.7 . . ?
H3A C3 H3B 109.5 . . ?
C8 C11 H11A 109.5 . . ?
C8 C11 H11B 109.5 . . ?
H11A C11 H11B 109.5 . . ?
C8 C11 H11C 109.5 . . ?
H11A C11 H11C 109.5 . . ?
H11B C11 H11C 109.5 . . ?
C19 C21 H21A 109.5 . . ?
C19 C21 H21B 109.5 . . ?
H21A C21 H21B 109.5 . . ?
C19 C21 H21C 109.5 . . ?
H21A C21 H21C 109.5 . . ?
H21B C21 H21C 109.5 . . ?
C14 C15 C16 109.0(11) . . ?
C14 C15 H15A 109.9 . . ?
C16 C15 H15A 109.9 . . ?
C14 C15 H15B 109.9 . . ?
C16 C15 H15B 109.9 . . ?
H15A C15 H15B 108.3 . . ?
C35 C36 C37 105.5(10) . . ?
C35 C36 H36A 110.6 . . ?
C37 C36 H36A 110.6 . . ?
C35 C36 H36B 110.6 . . ?
C37 C36 H36B 110.6 . . ?
H36A C36 H36B 108.8 . . ?
C3 C4 C5 104.1(9) . . ?
C3 C4 H4A 110.9 . . ?
C5 C4 H4A 110.9 . . ?
C3 C4 H4B 110.9 . . ?
C5 C4 H4B 110.9 . . ?
H4A C4 H4B 108.9 . . ?
C40 C42 H42A 109.5 . . ?
C40 C42 H42B 109.5 . . ?
H42A C42 H42B 109.5 . . ?
C40 C42 H42C 109.5 . . ?
H42A C42 H42C 109.5 . . ?
H42B C42 H42C 109.5 . . ?
C40 C43 H43A 109.5 . . ?
C40 C43 H43B 109.5 . . ?
H43A C43 H43B 109.5 . . ?
C40 C43 H43C 109.5 . . ?
H43A C43 H43C 109.5 . . ?
H43B C43 H43C 109.5 . . ?
C29 C32 H32A 109.5 . . ?
C29 C32 H32B 109.5 . . ?
H32A C32 H32B 109.5 . . ?
C29 C32 H32C 109.5 . . ?
H32A C32 H32C 109.5 . . ?
H32B C32 H32C 109.5 . . ?
C15 C14 C13 103.1(11) . . ?
C15 C14 H14A 111.1 . . ?
C13 C14 H14A 111.1 . . ?
C15 C14 H14B 111.1 . . ?
C13 C14 H14B 111.1 . . ?
H14A C14 H14B 109.1 . . ?
N7 C23 H23A 109.5 . . ?
N7 C23 H23B 109.5 . . ?
H23A C23 H23B 109.5 . . ?
N7 C23 H23C 109.5 . . ?
H23A C23 H23C 109.5 . . ?
H23B C23 H23C 109.5 . . ?
N1 C2 C3 102.9(8) . . ?
N1 C2 H2A 111.2 . . ?
C3 C2 H2A 111.2 . . ?
N1 C2 H2B 111.2 . . ?
C3 C2 H2B 111.2 . . ?
H2A C2 H2B 109.1 . . ?
N4 C12 H12A 109.5 . . ?
N4 C12 H12B 109.5 . . ?
H12A C12 H12B 109.5 . . ?
N4 C12 H12C 109.5 . . ?
H12A C12 H12C 109.5 . . ?
H12B C12 H12C 109.5 . . ?
C8 C10 H10A 109.5 . . ?
C8 C10 H10B 109.5 . . ?
H10A C10 H10B 109.5 . . ?
C8 C10 H10C 109.5 . . ?
H10A C10 H10C 109.5 . . ?
H10B C10 H10C 109.5 . . ?
C36 C35 C34 104.6(10) . . ?
C36 C35 H35A 110.8 . . ?
C34 C35 H35A 110.8 . . ?
C36 C35 H35B 110.8 . . ?
C34 C35 H35B 110.8 . . ?
H35A C35 H35B 108.9 . . ?
C19 C22 H22A 109.5 . . ?
C19 C22 H22B 109.5 . . ?
H22A C22 H22B 109.5 . . ?
C19 C22 H22C 109.5 . . ?
H22A C22 H22C 109.5 . . ?
H22B C22 H22C 109.5 . . ?
C29 C31 H31A 109.5 . . ?
C29 C31 H31B 109.5 . . ?
H31A C31 H31B 109.5 . . ?
C29 C31 H31C 109.5 . . ?
H31A C31 H31C 109.5 . . ?
H31B C31 H31C 109.5 . . ?
C40 C41 H41A 109.5 . . ?
C40 C41 H41B 109.5 . . ?
H41A C41 H41B 109.5 . . ?
C40 C41 H41C 109.5 . . ?
H41A C41 H41C 109.5 . . ?
H41B C41 H41C 109.5 . . ?
C8 C9 H9A 109.5 . . ?
C8 C9 H9B 109.5 . . ?
H9A C9 H9B 109.5 . . ?
C8 C9 H9C 109.5 . . ?
H9A C9 H9C 109.5 . . ?
H9B C9 H9C 109.5 . . ?
N4 C13 C14 98.4(10) . . ?
N4 C13 H13A 112.1 . . ?
C14 C13 H13A 112.1 . . ?
N4 C13 H13B 112.1 . . ?
C14 C13 H13B 112.1 . . ?
H13A C13 H13B 109.7 . . ?

loop_
_geom_bond_atom_site_label_1
_geom_bond_atom_site_label_2
_geom_bond_distance
_geom_bond_site_symmetry_2
_geom_bond_publ_flag
O4 C17 1.252(10) . ?
O1 C6 1.247(9) . ?
O6 C18 1.316(10) . ?
O6 C19 1.475(10) . ?
O11 C39 1.209(10) . ?
N2 C6 1.323(10) . ?
N2 N3 1.388(8) . ?
N2 H2 0.8800 . ?
N5 C17 1.330(10) . ?
N5 N6 1.369(8) . ?
O5 C18 1.208(10) . ?
O3 C7 1.321(10) . ?
O3 C8 1.476(10) . ?
O12 C39 1.359(10) . ?
O12 C40 1.471(10) . ?
O7 C00U 1.188(10) . ?
O8 C28 1.227(11) . ?
O10 C38 1.208(10) . ?
O9 C28 1.346(10) . ?
O9 C29 1.479(11) . ?
O2 C7 1.214(11) . ?
N6 C18 1.364(10) . ?
N6 H6 0.8800 . ?
N3 C7 1.383(11) . ?
N3 H3 0.8800 . ?
N1 C1 1.432(11) . ?
N1 C5 1.443(10) . ?
N1 C2 1.451(12) . ?
C6 C5 1.474(11) . ?
N9 C28 1.364(12) . ?
N9 N8 1.368(8) . ?
N9 H9 0.8800 . ?
N11 C38 1.338(10) . ?
N11 N12 1.368(9) . ?
N11 H11 0.8800 . ?
N7 C24 1.427(12) . ?
N7 C23 1.449(11) . ?
N7 C27 1.459(11) . ?
N8 C00U 1.335(10) . ?
N8 H8 0.8800 . ?
N12 C39 1.356(11) . ?
N12 H12 0.8800 . ?
C17 C16 1.502(11) . ?
N10 C34 1.395(13) . ?
N10 C33 1.447(13) . ?
N10 C37 1.469(11) . ?
C5 C4 1.525(12) . ?
C5 H5 1.0000 . ?
C00U C27 1.537(13) . ?
C27 C26 1.551(13) . ?
C27 H27 1.0000 . ?
C16 N4 1.436(12) . ?
C16 C15 1.531(15) . ?
C16 H16 1.0000 . ?
N4 C13 1.415(13) . ?
N4 C12 1.436(14) . ?
C37 C38 1.526(12) . ?
C37 C36 1.553(12) . ?
C37 H37 1.0000 . ?
C19 C20 1.498(13) . ?
C19 C21 1.505(12) . ?
C19 C22 1.510(13) . ?
C40 C41 1.498(15) . ?
C40 C43 1.508(14) . ?
C40 C42 1.519(14) . ?
C34 C35 1.530(16) . ?
C34 H34 0.9500 . ?
C24 C25 1.545(15) . ?
C24 H24A 0.9900 . ?
C24 H24B 0.9900 . ?
C8 C11 1.473(14) . ?
C8 C10 1.474(15) . ?
C8 C9 1.535(15) . ?
C25 C26 1.541(14) . ?
C25 H25A 0.9900 . ?
C25 H25B 0.9900 . ?
C33 H33A 0.9800 . ?
C33 H33B 0.9800 . ?
C33 H33C 0.9800 . ?
C26 H26A 0.9900 . ?
C26 H26B 0.9900 . ?
C20 H20A 0.9800 . ?
C20 H20B 0.9800 . ?
C20 H20C 0.9800 . ?
C30 C29 1.515(14) . ?
C30 H30A 0.9800 . ?
C30 H30B 0.9800 . ?
C30 H30C 0.9800 . ?
C29 C32 1.501(15) . ?
C29 C31 1.518(15) . ?
C1 H1A 0.9800 . ?
C1 H1B 0.9800 . ?
C1 H1C 0.9800 . ?
C3 C4 1.502(16) . ?
C3 C2 1.516(15) . ?
C3 H3A 0.9900 . ?
C3 H3B 0.9900 . ?
C11 H11A 0.9800 . ?
C11 H11B 0.9800 . ?
C11 H11C 0.9800 . ?
C21 H21A 0.9800 . ?
C21 H21B 0.9800 . ?
C21 H21C 0.9800 . ?
C15 C14 1.433(15) . ?
C15 H15A 0.9900 . ?
C15 H15B 0.9900 . ?
C36 C35 1.505(14) . ?
C36 H36A 0.9900 . ?
C36 H36B 0.9900 . ?
C4 H4A 0.9900 . ?
C4 H4B 0.9900 . ?
C42 H42A 0.9800 . ?
C42 H42B 0.9800 . ?
C42 H42C 0.9800 . ?
C43 H43A 0.9800 . ?
C43 H43B 0.9800 . ?
C43 H43C 0.9800 . ?
C32 H32A 0.9800 . ?
C32 H32B 0.9800 . ?
C32 H32C 0.9800 . ?
C14 C13 1.554(16) . ?
C14 H14A 0.9900 . ?
C14 H14B 0.9900 . ?
C23 H23A 0.9800 . ?
C23 H23B 0.9800 . ?
C23 H23C 0.9800 . ?
C2 H2A 0.9900 . ?
C2 H2B 0.9900 . ?
C12 H12A 0.9800 . ?
C12 H12B 0.9800 . ?
C12 H12C 0.9800 . ?
C10 H10A 0.9800 . ?
C10 H10B 0.9800 . ?
C10 H10C 0.9800 . ?
C35 H35A 0.9900 . ?
C35 H35B 0.9900 . ?
C22 H22A 0.9800 . ?
C22 H22B 0.9800 . ?
C22 H22C 0.9800 . ?
C31 H31A 0.9800 . ?
C31 H31B 0.9800 . ?
C31 H31C 0.9800 . ?
C41 H41A 0.9800 . ?
C41 H41B 0.9800 . ?
C41 H41C 0.9800 . ?
C9 H9A 0.9800 . ?
C9 H9B 0.9800 . ?
C9 H9C 0.9800 . ?
C13 H13A 0.9900 . ?
C13 H13B 0.9900 . ?
